data_7107155
loop_
_publ_author_name
'Shubin Zhao'
'Rui-Yao Wang'
'Ha Nguyen'
'Jennifer J. Becker'
'Michel R. Gagne'

_publ_section_title
;
 Electrophilic fluorination of cationic Pt-aryl complexes
;
_journal_name_full Chem.Commun.
_journal_page_first 443
_journal_paper_doi 10.1039/c1cc15006e
_journal_volume 48
_journal_year 2012
_chemical_formula_moiety 'C46 H42 P3 Pt, C H2 Cl2, B F4'
_chemical_formula_sum 'C47 H44 B Cl2 F4 P3 Pt'
_chemical_formula_weight 1054.53
_chemical_name_systematic
;
?
;
_space_group_crystal_system monoclinic
_space_group_IT_number 14
_space_group_name_Hall '-P 2ybc'
_space_group_name_H-M_alt 'P 1 21/c 1'
_symmetry_space_group_name_Hall '-P 2ybc'
_symmetry_space_group_name_H-M 'P 1 21/c 1'
_atom_sites_solution_hydrogens geom
_atom_sites_solution_primary direct
_atom_sites_solution_secondary difmap
_audit_creation_date 2011-03-22
_audit_creation_method
;
Olex2 1.1
(compiled Feb 15 2011 20:38:53, GUI svn.r3494)
;
_cell_angle_alpha 90.00
_cell_angle_beta 91.93(1)
_cell_angle_gamma 90.00
_cell_formula_units_Z 4
_cell_length_a 11.1844(1)
_cell_length_b 15.4199(2)
_cell_length_c 24.7809(3)
_cell_measurement_reflns_used 9765
_cell_measurement_temperature 100.0
_cell_measurement_theta_max 71.80
_cell_measurement_theta_min 3.95
_cell_volume 4271.35(9)
_computing_data_reduction 'SAINT v7.68A (Bruker, 2009)'
_computing_molecular_graphics
;
O. V. Dolomanov, L. J. Bourhis, R. J. Gildea, J. A. K. Howard and H. Puschmann,
OLEX2: a complete structure solution, refinement and analysis program.
J. Appl. Cryst. (2009). 42, 339-341.
;
_computing_publication_material
;
O. V. Dolomanov, L. J. Bourhis, R. J. Gildea, J. A. K. Howard and H. Puschmann,
OLEX2: a complete structure solution, refinement and analysis program.
J. Appl. Cryst. (2009). 42, 339-341.
;
_computing_structure_refinement 'SHELXL-97 (Sheldrick, 2008)'
_computing_structure_solution 'SHELXS-97 (Sheldrick, 2008)'
_diffrn_ambient_temperature 100.0
_diffrn_detector_area_resol_mean 8
_diffrn_measured_fraction_theta_full 0.990
_diffrn_measured_fraction_theta_max 0.980
_diffrn_measurement_device_type 'Bruker SMART APEX CCD area detector'
_diffrn_measurement_method '\w and \f scans'
_diffrn_radiation_monochromator graphite
_diffrn_radiation_type CuK\a
_diffrn_radiation_wavelength 1.54178
_diffrn_reflns_av_R_equivalents 0.0182
_diffrn_reflns_av_unetI/netI 0.0147
_diffrn_reflns_limit_h_max 12
_diffrn_reflns_limit_h_min -13
_diffrn_reflns_limit_k_max 17
_diffrn_reflns_limit_k_min -18
_diffrn_reflns_limit_l_max 30
_diffrn_reflns_limit_l_min -29
_diffrn_reflns_number 36354
_diffrn_reflns_theta_full 70.07
_diffrn_reflns_theta_max 72.16
_diffrn_reflns_theta_min 1.78
_diffrn_source 'sealed tube'
_diffrn_source_current 40.0
_diffrn_source_power 1.6
_diffrn_source_voltage 40.0
_diffrn_standards_number 0
_exptl_absorpt_coefficient_mu 8.785
_exptl_absorpt_correction_T_max 0.4766
_exptl_absorpt_correction_T_min 0.1642
_exptl_absorpt_correction_type numerical
_exptl_absorpt_process_details
;
SADABS-2008/1 (Bruker,2008) was used for absorption correction.
R(int) was 0.0464 before and 0.0280 after correction.
The Ratio of minimum to maximum transmission is 0.34452370961.
The \l/2 correction factor is 0.0015
;
_exptl_crystal_colour colourless
_exptl_crystal_colour_lustre clear
_exptl_crystal_colour_primary colourless
_exptl_crystal_density_diffrn 1.640
_exptl_crystal_density_method 'not measured'
_exptl_crystal_description block
_exptl_crystal_F_000 2096
_exptl_crystal_size_max 0.36
_exptl_crystal_size_mid 0.16
_exptl_crystal_size_min 0.11
_refine_diff_density_max 1.665
_refine_diff_density_min -1.347
_refine_diff_density_rms 0.088
_refine_ls_extinction_method none
_refine_ls_goodness_of_fit_ref 1.080
_refine_ls_hydrogen_treatment constr
_refine_ls_matrix_type full
_refine_ls_number_parameters 524
_refine_ls_number_reflns 8252
_refine_ls_number_restraints 0
_refine_ls_restrained_S_all 1.080
_refine_ls_R_factor_all 0.0245
_refine_ls_R_factor_gt 0.0241
_refine_ls_shift/su_max 0.003
_refine_ls_shift/su_mean 0.000
_refine_ls_structure_factor_coef Fsqd
_refine_ls_weighting_details 'calc w=1/[\s^2^(Fo^2^)+(0.0331P)^2^+6.9439P] where P=(Fo^2^+2Fc^2^)/3'
_refine_ls_weighting_scheme calc
_refine_ls_wR_factor_gt 0.0604
_refine_ls_wR_factor_ref 0.0607
_reflns_number_gt 8119
_reflns_number_total 8252
_reflns_threshold_expression >2sigma(I)
_cod_data_source_file c1cc15006e.txt
_cod_data_source_block x1103019
_cod_original_cell_volume 4271.35(8)
_cod_database_code 7107155

loop_
_space_group_symop_id
_space_group_symop_operation_xyz
1 'x, y, z'
2 '-x, y+1/2, -z+1/2'
3 '-x, -y, -z'
4 'x, -y-1/2, z-1/2'

loop_
_atom_site_label
_atom_site_type_symbol
_atom_site_fract_x
_atom_site_fract_y
_atom_site_fract_z
_atom_site_U_iso_or_equiv
_atom_site_adp_type
_atom_site_occupancy
_atom_site_symmetry_multiplicity
_atom_site_calc_flag
_atom_site_refinement_flags
Pt1 Pt 0.654183(8) 0.224095(6) 0.104562(4) 0.01031(4) Uani 1 1 d .
P1 P 0.57649(5) 0.35921(4) 0.08475(2) 0.01221(12) Uani 1 1 d .
P2 P 0.45762(5) 0.18485(4) 0.09672(2) 0.01288(12) Uani 1 1 d .
P3 P 0.69372(5) 0.07932(4) 0.09439(2) 0.01137(12) Uani 1 1 d .
C1 C 0.8318(2) 0.26597(16) 0.10682(10) 0.0125(5) Uani 1 1 d .
C2 C 0.9093(2) 0.24910(18) 0.06487(11) 0.0162(5) Uani 1 1 d .
H2 H 0.8833 0.2115 0.0364 0.019 Uiso 1 1 calc R
C3 C 1.0237(2) 0.28561(18) 0.06336(11) 0.0177(5) Uani 1 1 d .
H3 H 1.0748 0.2713 0.0348 0.021 Uiso 1 1 calc R
C4 C 1.0623(2) 0.34245(18) 0.10342(11) 0.0181(5) Uani 1 1 d .
H4 H 1.1383 0.3697 0.1017 0.022 Uiso 1 1 calc R
C5 C 0.9888(2) 0.35916(18) 0.14605(11) 0.0175(5) Uani 1 1 d .
H5 H 1.0156 0.3972 0.1741 0.021 Uiso 1 1 calc R
C6 C 0.8753(2) 0.32096(17) 0.14853(10) 0.0135(5) Uani 1 1 d .
C7 C 0.8037(2) 0.33866(18) 0.19703(10) 0.0149(5) Uani 1 1 d .
C8 C 0.7889(2) 0.42360(18) 0.21601(11) 0.0178(5) Uani 1 1 d .
H8 H 0.8221 0.4708 0.1970 0.021 Uiso 1 1 calc R
C9 C 0.7262(2) 0.43920(19) 0.26244(11) 0.0204(5) Uani 1 1 d .
H9 H 0.7169 0.4970 0.2749 0.024 Uiso 1 1 calc R
C10 C 0.6771(2) 0.3711(2) 0.29060(11) 0.0209(6) Uani 1 1 d .
H10 H 0.6341 0.3822 0.3223 0.025 Uiso 1 1 calc R
C11 C 0.6911(3) 0.28649(19) 0.27234(11) 0.0205(6) Uani 1 1 d .
H11 H 0.6575 0.2396 0.2916 0.025 Uiso 1 1 calc R
C12 C 0.7541(2) 0.27051(17) 0.22598(11) 0.0169(5) Uani 1 1 d .
H12 H 0.7636 0.2126 0.2138 0.020 Uiso 1 1 calc R
C13 C 0.6767(2) 0.43543(18) 0.05462(11) 0.0169(5) Uani 1 1 d .
C14 C 0.7299(3) 0.4126(2) 0.00635(12) 0.0239(6) Uani 1 1 d .
H14 H 0.7065 0.3608 -0.0120 0.029 Uiso 1 1 calc R
C15 C 0.8170(3) 0.4656(2) -0.01464(13) 0.0297(7) Uani 1 1 d .
H15 H 0.8528 0.4506 -0.0476 0.036 Uiso 1 1 calc R
C16 C 0.8516(3) 0.5404(2) 0.01247(14) 0.0307(7) Uani 1 1 d .
H16 H 0.9126 0.5759 -0.0016 0.037 Uiso 1 1 calc R
C17 C 0.7985(3) 0.5640(2) 0.05965(14) 0.0292(7) Uani 1 1 d .
H17 H 0.8218 0.6160 0.0776 0.035 Uiso 1 1 calc R
C18 C 0.7106(2) 0.51139(19) 0.08098(12) 0.0214(6) Uani 1 1 d .
H18 H 0.6739 0.5275 0.1135 0.026 Uiso 1 1 calc R
C19 C 0.4910(2) 0.41707(17) 0.13430(10) 0.0149(5) Uani 1 1 d .
C20 C 0.4289(3) 0.49270(19) 0.12008(11) 0.0225(6) Uani 1 1 d .
H20 H 0.4385 0.5180 0.0856 0.027 Uiso 1 1 calc R
C21 C 0.3531(3) 0.5308(2) 0.15633(13) 0.0281(6) Uani 1 1 d .
H21 H 0.3109 0.5823 0.1466 0.034 Uiso 1 1 calc R
C22 C 0.3386(3) 0.4936(2) 0.20699(12) 0.0263(6) Uani 1 1 d .
H22 H 0.2855 0.5193 0.2315 0.032 Uiso 1 1 calc R
C23 C 0.4013(3) 0.4197(2) 0.22156(11) 0.0228(6) Uani 1 1 d .
H23 H 0.3923 0.3950 0.2563 0.027 Uiso 1 1 calc R
C24 C 0.4778(2) 0.38110(18) 0.18526(10) 0.0170(5) Uani 1 1 d .
H24 H 0.5210 0.3302 0.1954 0.020 Uiso 1 1 calc R
C25 C 0.4609(2) 0.33245(18) 0.03264(10) 0.0165(5) Uani 1 1 d .
H25A H 0.4167 0.3856 0.0217 0.020 Uiso 1 1 calc R
H25B H 0.4989 0.3084 0.0004 0.020 Uiso 1 1 calc R
C26 C 0.3738(2) 0.26545(17) 0.05553(11) 0.0168(5) Uani 1 1 d .
H26A H 0.3297 0.2359 0.0255 0.020 Uiso 1 1 calc R
H26B H 0.3149 0.2952 0.0780 0.020 Uiso 1 1 calc R
C27 C 0.3802(2) 0.17208(17) 0.15980(10) 0.0158(5) Uani 1 1 d .
C28 C 0.2567(2) 0.18433(18) 0.16276(12) 0.0208(6) Uani 1 1 d .
H28 H 0.2092 0.1936 0.1308 0.025 Uiso 1 1 calc R
C29 C 0.2037(3) 0.18294(19) 0.21263(13) 0.0254(6) Uani 1 1 d .
H29 H 0.1200 0.1923 0.2147 0.031 Uiso 1 1 calc R
C30 C 0.2722(3) 0.16803(19) 0.25955(12) 0.0261(6) Uani 1 1 d .
H30 H 0.2354 0.1679 0.2936 0.031 Uiso 1 1 calc R
C31 C 0.3940(3) 0.15337(19) 0.25679(12) 0.0240(6) Uani 1 1 d .
H31 H 0.4405 0.1415 0.2887 0.029 Uiso 1 1 calc R
C32 C 0.4480(2) 0.15605(18) 0.20717(11) 0.0197(5) Uani 1 1 d .
H32 H 0.5317 0.1469 0.2054 0.024 Uiso 1 1 calc R
C33 C 0.4538(2) 0.07930(17) 0.06322(11) 0.0162(5) Uani 1 1 d .
H33A H 0.3735 0.0529 0.0655 0.019 Uiso 1 1 calc R
H33B H 0.4724 0.0858 0.0246 0.019 Uiso 1 1 calc R
C34 C 0.5482(2) 0.02187(17) 0.09225(10) 0.0152(5) Uani 1 1 d .
H34A H 0.5558 -0.0338 0.0728 0.018 Uiso 1 1 calc R
H34B H 0.5235 0.0092 0.1294 0.018 Uiso 1 1 calc R
C35 C 0.7888(2) 0.01793(17) 0.14111(10) 0.0141(5) Uani 1 1 d .
C36 C 0.7644(3) -0.06882(19) 0.15158(11) 0.0216(6) Uani 1 1 d .
H36 H 0.6945 -0.0952 0.1362 0.026 Uiso 1 1 calc R
C37 C 0.8427(3) -0.1168(2) 0.18460(12) 0.0247(6) Uani 1 1 d .
H37 H 0.8261 -0.1760 0.1918 0.030 Uiso 1 1 calc R
C38 C 0.9449(2) -0.0785(2) 0.20708(11) 0.0210(6) Uani 1 1 d .
H38 H 0.9985 -0.1117 0.2293 0.025 Uiso 1 1 calc R
C39 C 0.9690(2) 0.00806(19) 0.19727(11) 0.0198(5) Uani 1 1 d .
H39 H 1.0388 0.0342 0.2129 0.024 Uiso 1 1 calc R
C40 C 0.8909(2) 0.05707(18) 0.16444(10) 0.0166(5) Uani 1 1 d .
H40 H 0.9070 0.1166 0.1580 0.020 Uiso 1 1 calc R
C41 C 0.7532(2) 0.05623(18) 0.02806(10) 0.0151(5) Uani 1 1 d .
C42 C 0.8263(2) -0.0152(2) 0.01934(11) 0.0208(6) Uani 1 1 d .
H42 H 0.8478 -0.0527 0.0485 0.025 Uiso 1 1 calc R
C43 C 0.8682(2) -0.0317(2) -0.03227(12) 0.0268(7) Uani 1 1 d .
H43 H 0.9183 -0.0803 -0.0381 0.032 Uiso 1 1 calc R
C44 C 0.8366(3) 0.0230(2) -0.07478(12) 0.0282(7) Uani 1 1 d .
H44 H 0.8656 0.0122 -0.1097 0.034 Uiso 1 1 calc R
C45 C 0.7624(3) 0.0937(2) -0.06628(11) 0.0260(6) Uani 1 1 d .
H45 H 0.7401 0.1307 -0.0956 0.031 Uiso 1 1 calc R
C46 C 0.7208(2) 0.11059(18) -0.01527(11) 0.0192(5) Uani 1 1 d .
H46 H 0.6702 0.1591 -0.0097 0.023 Uiso 1 1 calc R
Cl1 Cl 1.00599(12) 0.25508(9) 0.42004(4) 0.0655(4) Uani 1 1 d .
Cl2 Cl 0.95444(8) 0.14504(7) 0.32598(4) 0.0499(2) Uani 1 1 d .
C51 C 0.9068(3) 0.2342(2) 0.36515(16) 0.0377(8) Uani 1 1 d .
H51A H 0.9006 0.2865 0.3420 0.045 Uiso 1 1 calc R
H51B H 0.8263 0.2218 0.3787 0.045 Uiso 1 1 calc R
F1 F 0.5968(2) 0.23438(14) 0.40462(9) 0.0426(5) Uani 1 1 d .
F2 F 0.4056(2) 0.18628(14) 0.39679(9) 0.0476(6) Uani 1 1 d .
F3 F 0.46120(16) 0.30497(13) 0.35027(7) 0.0304(4) Uani 1 1 d .
F4 F 0.44603(18) 0.31273(12) 0.44108(7) 0.0320(4) Uani 1 1 d .
B1 B 0.4759(3) 0.2590(2) 0.39780(13) 0.0225(6) Uani 1 1 d .

loop_
_atom_site_aniso_label
_atom_site_aniso_U_11
_atom_site_aniso_U_22
_atom_site_aniso_U_33
_atom_site_aniso_U_23
_atom_site_aniso_U_13
_atom_site_aniso_U_12
Pt1 0.00891(6) 0.00983(6) 0.01218(6) -0.00071(3) 0.00007(4) -0.00136(3)
P1 0.0119(3) 0.0106(3) 0.0140(3) 0.0001(2) 0.0005(2) -0.0005(2)
P2 0.0094(3) 0.0128(3) 0.0164(3) -0.0010(2) -0.0001(2) -0.0017(2)
P3 0.0107(3) 0.0109(3) 0.0125(3) -0.0006(2) 0.0002(2) -0.0012(2)
C1 0.0089(11) 0.0111(12) 0.0174(12) 0.0038(9) -0.0010(9) -0.0029(9)
C2 0.0159(12) 0.0147(13) 0.0180(12) -0.0012(10) -0.0002(10) -0.0016(10)
C3 0.0147(12) 0.0197(14) 0.0189(13) 0.0029(10) 0.0043(10) 0.0004(10)
C4 0.0119(11) 0.0198(14) 0.0226(13) 0.0032(11) -0.0002(10) -0.0040(10)
C5 0.0160(12) 0.0192(13) 0.0172(12) -0.0019(10) -0.0028(10) -0.0030(10)
C6 0.0117(11) 0.0133(12) 0.0153(11) 0.0023(9) -0.0012(9) 0.0002(9)
C7 0.0114(11) 0.0190(13) 0.0143(11) -0.0002(10) -0.0034(9) -0.0019(10)
C8 0.0156(12) 0.0176(13) 0.0201(13) -0.0011(10) -0.0020(10) -0.0031(10)
C9 0.0185(12) 0.0201(14) 0.0224(13) -0.0064(11) -0.0031(10) 0.0004(11)
C10 0.0181(12) 0.0298(16) 0.0147(12) -0.0040(11) 0.0006(10) -0.0003(11)
C11 0.0223(14) 0.0237(15) 0.0154(13) 0.0040(10) -0.0005(11) -0.0039(11)
C12 0.0169(13) 0.0164(14) 0.0173(13) -0.0001(9) -0.0027(10) -0.0008(10)
C13 0.0135(11) 0.0156(13) 0.0215(13) 0.0045(10) -0.0011(10) -0.0010(10)
C14 0.0243(14) 0.0247(15) 0.0228(14) 0.0014(11) 0.0029(11) -0.0033(12)
C15 0.0242(14) 0.0384(19) 0.0268(15) 0.0105(13) 0.0070(12) -0.0023(13)
C16 0.0198(13) 0.0290(17) 0.0431(18) 0.0183(14) 0.0016(12) -0.0061(12)
C17 0.0261(15) 0.0193(15) 0.0420(18) 0.0044(13) -0.0022(13) -0.0083(12)
C18 0.0204(13) 0.0172(14) 0.0265(14) 0.0013(11) 0.0012(11) -0.0026(11)
C19 0.0123(11) 0.0150(13) 0.0174(12) -0.0032(10) -0.0001(9) -0.0008(9)
C20 0.0237(14) 0.0218(15) 0.0222(13) 0.0025(11) 0.0012(11) 0.0048(11)
C21 0.0285(15) 0.0224(15) 0.0335(16) -0.0008(12) 0.0016(12) 0.0112(12)
C22 0.0226(14) 0.0292(17) 0.0274(15) -0.0078(12) 0.0055(11) 0.0055(12)
C23 0.0220(13) 0.0286(16) 0.0181(13) -0.0030(11) 0.0037(10) -0.0006(12)
C24 0.0171(12) 0.0148(13) 0.0189(12) -0.0008(10) -0.0015(10) 0.0001(10)
C25 0.0143(11) 0.0192(13) 0.0161(12) 0.0007(10) -0.0019(9) -0.0007(10)
C26 0.0132(12) 0.0161(13) 0.0209(13) 0.0010(10) -0.0020(10) -0.0001(10)
C27 0.0156(12) 0.0123(12) 0.0196(12) -0.0013(10) 0.0029(10) -0.0021(10)
C28 0.0168(13) 0.0161(14) 0.0297(14) 0.0021(11) 0.0033(11) -0.0015(10)
C29 0.0211(13) 0.0179(14) 0.0382(16) 0.0009(12) 0.0128(12) 0.0012(11)
C30 0.0363(16) 0.0160(14) 0.0271(15) -0.0022(11) 0.0159(12) -0.0014(12)
C31 0.0304(15) 0.0216(15) 0.0201(13) -0.0017(11) 0.0021(11) -0.0033(12)
C32 0.0188(13) 0.0181(14) 0.0223(13) -0.0012(11) 0.0013(10) -0.0035(10)
C33 0.0113(11) 0.0168(13) 0.0205(12) -0.0041(10) -0.0016(9) -0.0025(10)
C34 0.0132(11) 0.0143(12) 0.0182(12) -0.0024(10) 0.0008(9) -0.0040(10)
C35 0.0147(11) 0.0148(13) 0.0127(11) 0.0009(9) 0.0014(9) 0.0013(10)
C36 0.0217(13) 0.0181(14) 0.0246(14) 0.0037(11) -0.0027(11) -0.0050(11)
C37 0.0288(15) 0.0189(14) 0.0264(14) 0.0083(11) 0.0004(12) -0.0013(12)
C38 0.0214(13) 0.0252(15) 0.0163(12) 0.0054(11) -0.0002(10) 0.0061(11)
C39 0.0163(12) 0.0241(15) 0.0186(12) -0.0021(11) -0.0037(10) 0.0024(11)
C40 0.0167(12) 0.0149(13) 0.0182(12) -0.0006(10) -0.0003(10) 0.0014(10)
C41 0.0126(11) 0.0184(13) 0.0142(12) -0.0030(10) 0.0003(9) -0.0046(10)
C42 0.0143(12) 0.0261(15) 0.0221(13) -0.0058(11) 0.0004(10) -0.0012(11)
C43 0.0146(12) 0.0362(18) 0.0299(15) -0.0156(13) 0.0045(11) -0.0014(12)
C44 0.0234(14) 0.0415(19) 0.0201(13) -0.0129(13) 0.0092(11) -0.0151(13)
C45 0.0334(16) 0.0285(16) 0.0163(13) 0.0006(11) 0.0015(11) -0.0177(13)
C46 0.0228(13) 0.0169(13) 0.0179(13) -0.0025(10) -0.0006(10) -0.0062(10)
Cl1 0.0833(8) 0.0728(7) 0.0389(5) -0.0133(5) -0.0203(5) 0.0513(7)
Cl2 0.0382(4) 0.0530(6) 0.0584(6) -0.0174(5) 0.0030(4) 0.0073(4)
C51 0.0363(19) 0.034(2) 0.042(2) 0.0019(15) 0.0040(15) 0.0066(15)
F1 0.0428(12) 0.0402(12) 0.0438(12) -0.0052(9) -0.0121(9) 0.0198(9)
F2 0.0679(15) 0.0298(11) 0.0460(12) -0.0090(9) 0.0132(10) -0.0228(11)
F3 0.0326(9) 0.0357(11) 0.0235(8) 0.0103(8) 0.0084(7) 0.0112(8)
F4 0.0557(12) 0.0195(9) 0.0210(8) -0.0012(7) 0.0042(8) 0.0044(8)
B1 0.0328(17) 0.0156(15) 0.0188(15) 0.0012(12) -0.0011(13) 0.0005(13)

loop_
_atom_type_symbol
_atom_type_description
_atom_type_scat_dispersion_real
_atom_type_scat_dispersion_imag
_atom_type_scat_source
C C 0.0181 0.0091 'International Tables Vol C Tables 4.2.6.8 and 6.1.1.4'
H H 0.0000 0.0000 'International Tables Vol C Tables 4.2.6.8 and 6.1.1.4'
B B 0.0090 0.0039 'International Tables Vol C Tables 4.2.6.8 and 6.1.1.4'
Cl Cl 0.3639 0.7018 'International Tables Vol C Tables 4.2.6.8 and 6.1.1.4'
F F 0.0727 0.0534 'International Tables Vol C Tables 4.2.6.8 and 6.1.1.4'
P P 0.2955 0.4335 'International Tables Vol C Tables 4.2.6.8 and 6.1.1.4'
Pt Pt -4.5932 6.9264 'International Tables Vol C Tables 4.2.6.8 and 6.1.1.4'

loop_
_geom_angle_atom_site_label_1
_geom_angle_atom_site_label_2
_geom_angle_atom_site_label_3
_geom_angle
P2 Pt1 P1 82.32(2)
P2 Pt1 P3 85.48(2)
P3 Pt1 P1 158.49(2)
C1 Pt1 P1 94.45(7)
C1 Pt1 P2 175.76(7)
C1 Pt1 P3 96.74(7)
C13 P1 Pt1 116.25(9)
C13 P1 C19 107.98(12)
C13 P1 C25 106.68(12)
C19 P1 Pt1 120.24(9)
C19 P1 C25 102.17(12)
C25 P1 Pt1 101.39(9)
C26 P2 Pt1 109.79(9)
C27 P2 Pt1 116.07(9)
C27 P2 C26 107.48(12)
C27 P2 C33 106.80(12)
C33 P2 Pt1 106.40(8)
C33 P2 C26 110.21(12)
C34 P3 Pt1 107.25(9)
C35 P3 Pt1 123.36(9)
C35 P3 C34 105.34(12)
C35 P3 C41 104.43(12)
C41 P3 Pt1 111.47(9)
C41 P3 C34 103.12(11)
C2 C1 Pt1 122.34(19)
C2 C1 C6 116.6(2)
C6 C1 Pt1 120.68(18)
C1 C2 H2 118.8
C3 C2 C1 122.3(2)
C3 C2 H2 118.8
C2 C3 H3 120.0
C4 C3 C2 120.0(2)
C4 C3 H3 120.0
C3 C4 H4 120.5
C3 C4 C5 119.1(2)
C5 C4 H4 120.5
C4 C5 H5 119.4
C4 C5 C6 121.1(2)
C6 C5 H5 119.4
C1 C6 C7 121.2(2)
C5 C6 C1 120.7(2)
C5 C6 C7 118.0(2)
C8 C7 C6 120.9(2)
C12 C7 C6 120.6(2)
C12 C7 C8 118.5(2)
C7 C8 H8 119.7
C9 C8 C7 120.5(3)
C9 C8 H8 119.7
C8 C9 H9 119.8
C10 C9 C8 120.4(3)
C10 C9 H9 119.8
C9 C10 H10 120.1
C9 C10 C11 119.8(3)
C11 C10 H10 120.1
C10 C11 H11 120.0
C12 C11 C10 120.0(3)
C12 C11 H11 120.0
C7 C12 H12 119.6
C11 C12 C7 120.8(3)
C11 C12 H12 119.6
C14 C13 P1 118.5(2)
C18 C13 P1 121.3(2)
C18 C13 C14 119.9(3)
C13 C14 H14 120.1
C15 C14 C13 119.8(3)
C15 C14 H14 120.1
C14 C15 H15 120.1
C16 C15 C14 119.9(3)
C16 C15 H15 120.1
C15 C16 H16 119.7
C17 C16 C15 120.7(3)
C17 C16 H16 119.7
C16 C17 H17 120.1
C16 C17 C18 119.9(3)
C18 C17 H17 120.0
C13 C18 C17 119.9(3)
C13 C18 H18 120.1
C17 C18 H18 120.1
C20 C19 P1 120.6(2)
C24 C19 P1 119.5(2)
C24 C19 C20 119.7(2)
C19 C20 H20 120.0
C21 C20 C19 120.0(3)
C21 C20 H20 120.0
C20 C21 H21 120.0
C20 C21 C22 120.1(3)
C22 C21 H21 120.0
C21 C22 H22 119.9
C23 C22 C21 120.1(3)
C23 C22 H22 119.9
C22 C23 H23 120.0
C22 C23 C24 120.0(3)
C24 C23 H23 120.0
C19 C24 C23 120.1(3)
C19 C24 H24 120.0
C23 C24 H24 120.0
P1 C25 H25A 109.8
P1 C25 H25B 109.8
H25A C25 H25B 108.3
C26 C25 P1 109.22(18)
C26 C25 H25A 109.8
C26 C25 H25B 109.8
P2 C26 H26A 109.7
P2 C26 H26B 109.7
C25 C26 P2 109.88(18)
C25 C26 H26A 109.7
C25 C26 H26B 109.7
H26A C26 H26B 108.2
C28 C27 P2 121.9(2)
C32 C27 P2 118.68(19)
C32 C27 C28 119.2(2)
C27 C28 H28 120.1
C29 C28 C27 119.8(3)
C29 C28 H28 120.1
C28 C29 H29 119.8
C28 C29 C30 120.5(3)
C30 C29 H29 119.8
C29 C30 H30 120.0
C31 C30 C29 120.1(3)
C31 C30 H30 120.0
C30 C31 H31 120.1
C30 C31 C32 119.8(3)
C32 C31 H31 120.1
C27 C32 H32 119.7
C31 C32 C27 120.7(3)
C31 C32 H32 119.7
P2 C33 H33A 110.3
P2 C33 H33B 110.3
H33A C33 H33B 108.5
C34 C33 P2 107.18(17)
C34 C33 H33A 110.3
C34 C33 H33B 110.3
P3 C34 H34A 109.9
P3 C34 H34B 109.9
C33 C34 P3 109.05(17)
C33 C34 H34A 109.9
C33 C34 H34B 109.9
H34A C34 H34B 108.3
C36 C35 P3 120.4(2)
C36 C35 C40 120.0(2)
C40 C35 P3 119.5(2)
C35 C36 H36 120.1
C37 C36 C35 119.8(3)
C37 C36 H36 120.1
C36 C37 H37 119.9
C38 C37 C36 120.2(3)
C38 C37 H37 119.9
C37 C38 H38 119.9
C39 C38 C37 120.2(3)
C39 C38 H38 119.9
C38 C39 H39 119.9
C38 C39 C40 120.2(3)
C40 C39 H39 119.9
C35 C40 H40 120.2
C39 C40 C35 119.5(3)
C39 C40 H40 120.2
C42 C41 P3 121.8(2)
C42 C41 C46 119.5(2)
C46 C41 P3 118.7(2)
C41 C42 H42 119.9
C41 C42 C43 120.1(3)
C43 C42 H42 119.9
C42 C43 H43 120.0
C44 C43 C42 119.9(3)
C44 C43 H43 120.0
C43 C44 H44 120.0
C43 C44 C45 120.0(3)
C45 C44 H44 120.0
C44 C45 H45 119.8
C46 C45 C44 120.4(3)
C46 C45 H45 119.8
C41 C46 H46 120.0
C45 C46 C41 120.1(3)
C45 C46 H46 120.0
Cl1 C51 Cl2 111.8(2)
Cl1 C51 H51A 109.3
Cl1 C51 H51B 109.3
Cl2 C51 H51A 109.3
Cl2 C51 H51B 109.3
H51A C51 H51B 107.9
F2 B1 F1 109.3(3)
F2 B1 F3 110.7(3)
F2 B1 F4 110.3(3)
F3 B1 F1 109.1(3)
F3 B1 F4 108.9(3)
F4 B1 F1 108.6(3)

loop_
_geom_bond_atom_site_label_1
_geom_bond_atom_site_label_2
_geom_bond_distance
Pt1 P1 2.3040(6)
Pt1 P2 2.2822(6)
Pt1 P3 2.2913(6)
Pt1 C1 2.088(2)
P1 C13 1.803(3)
P1 C19 1.816(3)
P1 C25 1.843(3)
P2 C26 1.844(3)
P2 C27 1.823(3)
P2 C33 1.827(3)
P3 C34 1.852(2)
P3 C35 1.813(3)
P3 C41 1.829(3)
C1 C2 1.400(4)
C1 C6 1.411(4)
C2 H2 0.9500
C2 C3 1.400(4)
C3 H3 0.9500
C3 C4 1.383(4)
C4 H4 0.9500
C4 C5 1.385(4)
C5 H5 0.9500
C5 C6 1.402(4)
C6 C7 1.492(3)
C7 C8 1.403(4)
C7 C12 1.398(4)
C8 H8 0.9500
C8 C9 1.388(4)
C9 H9 0.9500
C9 C10 1.384(4)
C10 H10 0.9500
C10 C11 1.392(4)
C11 H11 0.9500
C11 C12 1.390(4)
C12 H12 0.9500
C13 C14 1.399(4)
C13 C18 1.388(4)
C14 H14 0.9500
C14 C15 1.386(4)
C15 H15 0.9500
C15 C16 1.384(5)
C16 H16 0.9500
C16 C17 1.378(5)
C17 H17 0.9500
C17 C18 1.392(4)
C18 H18 0.9500
C19 C20 1.397(4)
C19 C24 1.392(4)
C20 H20 0.9500
C20 C21 1.386(4)
C21 H21 0.9500
C21 C22 1.395(4)
C22 H22 0.9500
C22 C23 1.381(4)
C23 H23 0.9500
C23 C24 1.396(4)
C24 H24 0.9500
C25 H25A 0.9900
C25 H25B 0.9900
C25 C26 1.541(4)
C26 H26A 0.9900
C26 H26B 0.9900
C27 C28 1.399(4)
C27 C32 1.398(4)
C28 H28 0.9500
C28 C29 1.389(4)
C29 H29 0.9500
C29 C30 1.390(5)
C30 H30 0.9500
C30 C31 1.385(4)
C31 H31 0.9500
C31 C32 1.388(4)
C32 H32 0.9500
C33 H33A 0.9900
C33 H33B 0.9900
C33 C34 1.538(4)
C34 H34A 0.9900
C34 H34B 0.9900
C35 C36 1.391(4)
C35 C40 1.399(4)
C36 H36 0.9500
C36 C37 1.391(4)
C37 H37 0.9500
C37 C38 1.387(4)
C38 H38 0.9500
C38 C39 1.384(4)
C39 H39 0.9500
C39 C40 1.396(4)
C40 H40 0.9500
C41 C42 1.393(4)
C41 C46 1.400(4)
C42 H42 0.9500
C42 C43 1.400(4)
C43 H43 0.9500
C43 C44 1.386(5)
C44 H44 0.9500
C44 C45 1.390(5)
C45 H45 0.9500
C45 C46 1.386(4)
C46 H46 0.9500
Cl1 C51 1.756(4)
Cl2 C51 1.775(4)
C51 H51A 0.9900
C51 H51B 0.9900
F1 B1 1.409(4)
F2 B1 1.368(4)
F3 B1 1.380(4)
F4 B1 1.405(4)

loop_
_geom_torsion_atom_site_label_1
_geom_torsion_atom_site_label_2
_geom_torsion_atom_site_label_3
_geom_torsion_atom_site_label_4
_geom_torsion
Pt1 P1 C13 C14 57.3(2)
Pt1 P1 C13 C18 -116.2(2)
Pt1 P1 C19 C20 -170.48(19)
Pt1 P1 C19 C24 3.2(2)
Pt1 P1 C25 C26 56.47(18)
Pt1 P2 C26 C25 5.8(2)
Pt1 P2 C27 C28 152.7(2)
Pt1 P2 C27 C32 -22.4(2)
Pt1 P2 C33 C34 47.88(18)
Pt1 P3 C34 C33 35.12(18)
Pt1 P3 C35 C36 146.11(19)
Pt1 P3 C35 C40 -37.3(2)
Pt1 P3 C41 C42 153.98(19)
Pt1 P3 C41 C46 -28.0(2)
Pt1 C1 C2 C3 172.3(2)
Pt1 C1 C6 C5 -170.75(19)
Pt1 C1 C6 C7 10.6(3)
P1 Pt1 P2 C26 22.23(10)
P1 Pt1 P2 C27 -99.87(10)
P1 Pt1 P2 C33 141.48(9)
P1 Pt1 P3 C34 -60.18(11)
P1 Pt1 P3 C35 177.41(10)
P1 Pt1 P3 C41 52.00(11)
P1 Pt1 C1 C2 -104.2(2)
P1 Pt1 C1 C6 68.9(2)
P1 C13 C14 C15 -173.1(2)
P1 C13 C18 C17 172.6(2)
P1 C19 C20 C21 172.6(2)
P1 C19 C24 C23 -172.6(2)
P1 C25 C26 P2 -40.0(2)
P2 Pt1 P1 C13 -155.26(10)
P2 Pt1 P1 C19 71.44(10)
P2 Pt1 P1 C25 -40.05(9)
P2 Pt1 P3 C34 -4.67(9)
P2 Pt1 P3 C35 -127.09(10)
P2 Pt1 P3 C41 107.50(9)
P2 C27 C28 C29 -173.2(2)
P2 C27 C32 C31 174.4(2)
P2 C33 C34 P3 -53.1(2)
P3 Pt1 P1 C13 -99.26(11)
P3 Pt1 P1 C19 127.44(10)
P3 Pt1 P1 C25 15.95(11)
P3 Pt1 P2 C26 -140.02(10)
P3 Pt1 P2 C27 97.88(10)
P3 Pt1 P2 C33 -20.77(9)
P3 Pt1 C1 C2 57.4(2)
P3 Pt1 C1 C6 -129.48(19)
P3 C35 C36 C37 175.5(2)
P3 C35 C40 C39 -175.3(2)
P3 C41 C42 C43 178.8(2)
P3 C41 C46 C45 -178.7(2)
C1 Pt1 P1 C13 21.99(12)
C1 Pt1 P1 C19 -111.31(12)
C1 Pt1 P1 C25 137.19(11)
C1 Pt1 P3 C34 178.95(11)
C1 Pt1 P3 C35 56.54(12)
C1 Pt1 P3 C41 -68.87(11)
C1 C2 C3 C4 -1.9(4)
C1 C6 C7 C8 -132.8(3)
C1 C6 C7 C12 50.0(3)
C2 C1 C6 C5 2.8(4)
C2 C1 C6 C7 -175.9(2)
C2 C3 C4 C5 3.1(4)
C3 C4 C5 C6 -1.4(4)
C4 C5 C6 C1 -1.6(4)
C4 C5 C6 C7 177.1(2)
C5 C6 C7 C8 48.5(3)
C5 C6 C7 C12 -128.6(3)
C6 C1 C2 C3 -1.0(4)
C6 C7 C8 C9 -177.4(2)
C6 C7 C12 C11 177.6(2)
C7 C8 C9 C10 -0.1(4)
C8 C7 C12 C11 0.4(4)
C8 C9 C10 C11 0.2(4)
C9 C10 C11 C12 0.0(4)
C10 C11 C12 C7 -0.3(4)
C12 C7 C8 C9 -0.2(4)
C13 P1 C19 C20 52.8(2)
C13 P1 C19 C24 -133.5(2)
C13 P1 C25 C26 178.57(18)
C13 C14 C15 C16 0.6(5)
C14 C13 C18 C17 -0.8(4)
C14 C15 C16 C17 -1.5(5)
C15 C16 C17 C18 1.2(5)
C16 C17 C18 C13 -0.1(4)
C18 C13 C14 C15 0.5(4)
C19 P1 C13 C14 -164.1(2)
C19 P1 C13 C18 22.4(3)
C19 P1 C25 C26 -68.2(2)
C19 C20 C21 C22 -0.1(5)
C20 C19 C24 C23 1.1(4)
C20 C21 C22 C23 1.1(5)
C21 C22 C23 C24 -1.0(5)
C22 C23 C24 C19 -0.1(4)
C24 C19 C20 C21 -1.0(4)
C25 P1 C13 C14 -54.9(2)
C25 P1 C13 C18 131.6(2)
C25 P1 C19 C20 -59.4(2)
C25 P1 C19 C24 114.3(2)
C26 P2 C27 C28 29.4(3)
C26 P2 C27 C32 -145.7(2)
C26 P2 C33 C34 166.86(17)
C27 P2 C26 C25 132.86(19)
C27 P2 C33 C34 -76.69(19)
C27 C28 C29 C30 -1.1(4)
C28 C27 C32 C31 -0.8(4)
C28 C29 C30 C31 -0.8(5)
C29 C30 C31 C32 1.8(5)
C30 C31 C32 C27 -1.0(4)
C32 C27 C28 C29 1.9(4)
C33 P2 C26 C25 -111.11(19)
C33 P2 C27 C28 -88.8(2)
C33 P2 C27 C32 96.1(2)
C34 P3 C35 C36 22.8(2)
C34 P3 C35 C40 -160.6(2)
C34 P3 C41 C42 -91.3(2)
C34 P3 C41 C46 86.7(2)
C35 P3 C34 C33 168.14(17)
C35 P3 C41 C42 18.6(2)
C35 P3 C41 C46 -163.4(2)
C35 C36 C37 C38 0.0(4)
C36 C35 C40 C39 1.3(4)
C36 C37 C38 C39 0.7(4)
C37 C38 C39 C40 -0.4(4)
C38 C39 C40 C35 -0.6(4)
C40 C35 C36 C37 -1.0(4)
C41 P3 C34 C33 -82.64(19)
C41 P3 C35 C36 -85.4(2)
C41 P3 C35 C40 91.1(2)
C41 C42 C43 C44 -0.2(4)
C42 C41 C46 C45 -0.7(4)
C42 C43 C44 C45 -0.6(4)
C43 C44 C45 C46 0.7(4)
C44 C45 C46 C41 -0.1(4)
C46 C41 C42 C43 0.8(4)
